data_7159871
loop_
_publ_author_name
'Shaikh, Aijaz'
'Sahoo, Satyajit'
'Marder, Seth R.'
'Barlow, Stephen'
'Mohapatra, Swagat K.'

_publ_section_title
;
 Reductive dimerization of benzothiazolium salts.
;
_journal_issue 10
_journal_name_full 'Organic &amp; biomolecular chemistry'
_journal_page_first 2115
_journal_page_last 2123
_journal_paper_doi 10.1039/d3ob01871g
_journal_volume 22
_journal_year 2024
_chemical_formula_sum 'C28 H36 N2 S2'
_chemical_formula_weight 464.71
_space_group_crystal_system monoclinic
_space_group_IT_number 14
_space_group_name_Hall '-P 2yn'
_space_group_name_H-M_alt 'P 1 21/n 1'
_atom_sites_solution_hydrogens geom
_audit_creation_method SHELXL-2019/1
_audit_update_record
;
2023-09-08 deposited with the CCDC.	2024-01-24 downloaded from the CCDC.
;
_cell_angle_alpha 90
_cell_angle_beta 98.667(2)
_cell_angle_gamma 90
_cell_formula_units_Z 4
_cell_length_a 11.5558(7)
_cell_length_b 13.4475(9)
_cell_length_c 16.2668(11)
_cell_measurement_reflns_used 9980
_cell_measurement_temperature 273(2)
_cell_measurement_theta_max 27.44
_cell_measurement_theta_min 2.34
_cell_volume 2498.9(3)
_computing_cell_refinement 'Bruker SAINT'
_computing_data_collection 'Bruker APEX2'
_computing_data_reduction 'Bruker SAINT'
_computing_molecular_graphics 'Bruker SHELXTL'
_computing_publication_material 'Bruker SHELXTL'
_computing_structure_refinement 'SHELXL-2019/1 (Sheldrick, 2019)'
_computing_structure_solution 'SHELXS-97 (Sheldrick 2008)'
_diffrn_ambient_temperature 273(2)
_diffrn_measured_fraction_theta_full 0.999
_diffrn_measured_fraction_theta_max 0.999
_diffrn_measurement_device_type 'Bruker APEX-II CCD'
_diffrn_measurement_method '\f and \w scans'
_diffrn_radiation_type MoK\a
_diffrn_radiation_wavelength 0.71073
_diffrn_reflns_av_R_equivalents 0.0856
_diffrn_reflns_av_unetI/netI 0.0476
_diffrn_reflns_Laue_measured_fraction_full 0.999
_diffrn_reflns_Laue_measured_fraction_max 0.999
_diffrn_reflns_limit_h_max 15
_diffrn_reflns_limit_h_min -14
_diffrn_reflns_limit_k_max 17
_diffrn_reflns_limit_k_min -17
_diffrn_reflns_limit_l_max 20
_diffrn_reflns_limit_l_min -21
_diffrn_reflns_number 44253
_diffrn_reflns_point_group_measured_fraction_full 0.999
_diffrn_reflns_point_group_measured_fraction_max 0.999
_diffrn_reflns_theta_full 25.242
_diffrn_reflns_theta_max 27.515
_diffrn_reflns_theta_min 2.337
_exptl_absorpt_coefficient_mu 0.232
_exptl_absorpt_correction_T_max 0.961
_exptl_absorpt_correction_T_min 0.944
_exptl_absorpt_correction_type multi-scan
_exptl_absorpt_process_details
;
Krause, L., Herbst-Irmer, R., Sheldrick G.M. & Stalke D.,
 J. Appl. Cryst. 48 (2015) 3-10
;
_exptl_crystal_colour Colourless
_exptl_crystal_density_diffrn 1.235
_exptl_crystal_description Block
_exptl_crystal_F_000 1000.0
_exptl_crystal_size_max 0.25
_exptl_crystal_size_mid 0.21
_exptl_crystal_size_min 0.17
_refine_diff_density_max 0.292
_refine_diff_density_min -0.329
_refine_diff_density_rms 0.064
_refine_ls_extinction_method none
_refine_ls_goodness_of_fit_ref 1.134
_refine_ls_hydrogen_treatment constr
_refine_ls_matrix_type full
_refine_ls_number_parameters 291
_refine_ls_number_reflns 5730
_refine_ls_number_restraints 0
_refine_ls_restrained_S_all 1.134
_refine_ls_R_factor_all 0.0998
_refine_ls_R_factor_gt 0.0499
_refine_ls_shift/su_max 0.001
_refine_ls_shift/su_mean 0.000
_refine_ls_structure_factor_coef Fsqd
_refine_ls_weighting_details 'w=1/[\s^2^(Fo^2^)+(0.1000P)^2^+0.4225P] where P=(Fo^2^+2Fc^2^)/3'
_refine_ls_weighting_scheme calc
_refine_ls_wR_factor_gt 0.1351
_refine_ls_wR_factor_ref 0.1951
_reflns_Friedel_coverage 0.000
_reflns_number_gt 3662
_reflns_number_total 5737
_reflns_threshold_expression 'I > 2\s(I)'
_cod_data_source_file d3ob01871g2.cif
_cod_data_source_block AS_II_07
_cod_original_sg_symbol_H-M 'P 21/n'
_cod_database_code 7159871
_shelx_shelxl_version_number 2019/1
_shelx_space_group_comment
;
The symmetry employed for this shelxl refinement is uniquely defined
by the following loop, which should always be used as a source of
symmetry information in preference to the above space-group names.
They are only intended as comments.
;

loop_
_space_group_symop_operation_xyz
'x, y, z'
'-x+1/2, y+1/2, -z+1/2'
'-x, -y, -z'
'x-1/2, -y-1/2, z-1/2'

loop_
_atom_site_label
_atom_site_type_symbol
_atom_site_fract_x
_atom_site_fract_y
_atom_site_fract_z
_atom_site_U_iso_or_equiv
_atom_site_adp_type
_atom_site_occupancy
_atom_site_site_symmetry_order
_atom_site_calc_flag
_atom_site_refinement_flags_posn
_atom_site_refinement_flags_adp
_atom_site_refinement_flags_occupancy
_atom_site_disorder_assembly
_atom_site_disorder_group
S1 S 0.62330(5) 0.49618(4) 0.63545(5) 0.0483(2) Uani 1 1 d . . . . .
S2 S 0.42259(5) 0.36686(5) 0.57099(5) 0.0518(2) Uani 1 1 d . . . . .
N1 N 0.76881(16) 0.34499(15) 0.66818(13) 0.0425(5) Uani 1 1 d . . . . .
N2 N 0.51735(17) 0.20832(14) 0.65052(14) 0.0453(5) Uani 1 1 d . . . . .
C7 C 0.6440(2) 0.36489(16) 0.67232(16) 0.0396(5) Uani 1 1 d . . . . .
C8 C 0.6215(2) 0.35952(18) 0.76451(17) 0.0452(6) Uani 1 1 d . . . . .
H8 H 0.627940 0.289515 0.781318 0.054 Uiso 1 1 calc R U . . .
C21 C 0.55919(19) 0.29500(17) 0.60799(16) 0.0404(5) Uani 1 1 d . . . . .
C6 C 0.8343(2) 0.42407(19) 0.64657(16) 0.0440(6) Uani 1 1 d . . . . .
C22 C 0.6156(2) 0.26193(18) 0.53106(16) 0.0438(6) Uani 1 1 d . . . . .
H22 H 0.686667 0.224721 0.552651 0.053 Uiso 1 1 calc R U . . .
C20 C 0.3974(2) 0.19966(19) 0.64758(16) 0.0452(6) Uani 1 1 d . . . . .
C15 C 0.3325(2) 0.27719(19) 0.60683(17) 0.0457(6) Uani 1 1 d . . . . .
C1 C 0.7710(2) 0.51103(18) 0.62640(16) 0.0446(6) Uani 1 1 d . . . . .
C2 C 0.8238(3) 0.5952(2) 0.60114(18) 0.0561(7) Uani 1 1 d . . . . .
H2 H 0.780243 0.652664 0.587502 0.067 Uiso 1 1 calc R U . . .
C9 C 0.5008(2) 0.3961(2) 0.77992(19) 0.0544(7) Uani 1 1 d . . . . .
H9A H 0.489937 0.464518 0.761351 0.065 Uiso 1 1 calc R U . . .
H9B H 0.440391 0.356142 0.747711 0.065 Uiso 1 1 calc R U . . .
C23 C 0.6530(2) 0.3448(2) 0.47595(18) 0.0521(7) Uani 1 1 d . . . . .
H23A H 0.584280 0.380951 0.450219 0.063 Uiso 1 1 calc R U . . .
H23B H 0.703688 0.391185 0.509998 0.063 Uiso 1 1 calc R U . . .
C16 C 0.2118(2) 0.2777(2) 0.59866(19) 0.0575(7) Uani 1 1 d . . . . .
H16 H 0.169135 0.330062 0.571817 0.069 Uiso 1 1 calc R U . . .
C13 C 0.7169(3) 0.4170(2) 0.82185(18) 0.0566(7) Uani 1 1 d . . . . .
H13A H 0.793092 0.391120 0.814600 0.068 Uiso 1 1 calc R U . . .
H13B H 0.714146 0.486458 0.805523 0.068 Uiso 1 1 calc R U . . .
C19 C 0.3399(3) 0.1215(2) 0.68061(19) 0.0573(7) Uani 1 1 d . . . . .
H19 H 0.381978 0.069253 0.708213 0.069 Uiso 1 1 calc R U . . .
C14 C 0.8296(2) 0.2589(2) 0.7072(2) 0.0563(7) Uani 1 1 d . . . . .
H14A H 0.851704 0.215848 0.665091 0.084 Uiso 1 1 calc R U . . .
H14B H 0.778871 0.223689 0.738716 0.084 Uiso 1 1 calc R U . . .
H14C H 0.898393 0.280141 0.743490 0.084 Uiso 1 1 calc R U . . .
C28 C 0.5880(2) 0.11966(19) 0.6689(2) 0.0565(7) Uani 1 1 d . . . . .
H28A H 0.599933 0.107832 0.727732 0.085 Uiso 1 1 calc R U . . .
H28B H 0.662315 0.128737 0.650328 0.085 Uiso 1 1 calc R U . . .
H28C H 0.548463 0.063727 0.640664 0.085 Uiso 1 1 calc R U . . .
C5 C 0.9543(2) 0.4237(2) 0.64285(19) 0.0561(7) Uani 1 1 d . . . . .
H5 H 0.998734 0.366969 0.657297 0.067 Uiso 1 1 calc R U . . .
C18 C 0.2180(3) 0.1231(2) 0.6714(2) 0.0697(9) Uani 1 1 d . . . . .
H18 H 0.178835 0.071348 0.693244 0.084 Uiso 1 1 calc R U . . .
C27 C 0.5361(3) 0.1903(2) 0.47481(19) 0.0601(7) Uani 1 1 d . . . . .
H27A H 0.511966 0.136478 0.508149 0.072 Uiso 1 1 calc R U . . .
H27B H 0.466402 0.225345 0.449532 0.072 Uiso 1 1 calc R U . . .
C3 C 0.9426(3) 0.5934(3) 0.5963(2) 0.0685(9) Uani 1 1 d . . . . .
H3 H 0.979042 0.649565 0.578712 0.082 Uiso 1 1 calc R U . . .
C17 C 0.1550(3) 0.1992(3) 0.6310(2) 0.0670(9) Uani 1 1 d . . . . .
H17 H 0.073684 0.198409 0.625084 0.080 Uiso 1 1 calc R U . . .
C10 C 0.4882(3) 0.3898(2) 0.8719(2) 0.0715(10) Uani 1 1 d . . . . .
H10A H 0.412607 0.416426 0.879710 0.086 Uiso 1 1 calc R U . . .
H10B H 0.490709 0.320541 0.888798 0.086 Uiso 1 1 calc R U . . .
C4 C 1.0061(3) 0.5088(3) 0.6174(2) 0.0695(9) Uani 1 1 d . . . . .
H4 H 1.085858 0.508546 0.614535 0.083 Uiso 1 1 calc R U . . .
C24 C 0.7170(3) 0.3026(3) 0.40881(19) 0.0667(8) Uani 1 1 d . . . . .
H24A H 0.737933 0.356614 0.374307 0.080 Uiso 1 1 calc R U . . .
H24B H 0.788892 0.271230 0.434792 0.080 Uiso 1 1 calc R U . . .
C12 C 0.7032(3) 0.4097(3) 0.9127(2) 0.0700(9) Uani 1 1 d . . . . .
H12A H 0.712857 0.341015 0.930717 0.084 Uiso 1 1 calc R U . . .
H12B H 0.763637 0.448856 0.945741 0.084 Uiso 1 1 calc R U . . .
C25 C 0.6441(3) 0.2273(3) 0.3544(2) 0.0810(10) Uani 1 1 d . . . . .
H25A H 0.578541 0.260604 0.321354 0.097 Uiso 1 1 calc R U . . .
H25B H 0.691339 0.197082 0.316608 0.097 Uiso 1 1 calc R U . . .
C11 C 0.5841(3) 0.4466(3) 0.9270(2) 0.0779(10) Uani 1 1 d . . . . .
H11A H 0.577115 0.517082 0.914444 0.093 Uiso 1 1 calc R U . . .
H11B H 0.575460 0.437487 0.984959 0.093 Uiso 1 1 calc R U . . .
C26 C 0.5989(3) 0.1472(3) 0.4066(2) 0.0765(10) Uani 1 1 d . . . . .
H26A H 0.664084 0.106674 0.431995 0.092 Uiso 1 1 calc R U . . .
H26B H 0.545326 0.104600 0.370973 0.092 Uiso 1 1 calc R U . . .

loop_
_atom_site_aniso_label
_atom_site_aniso_U_11
_atom_site_aniso_U_22
_atom_site_aniso_U_33
_atom_site_aniso_U_23
_atom_site_aniso_U_13
_atom_site_aniso_U_12
S1 0.0460(4) 0.0357(3) 0.0636(5) 0.0075(3) 0.0100(3) 0.0014(2)
S2 0.0368(3) 0.0483(4) 0.0696(5) 0.0149(3) 0.0057(3) 0.0034(3)
N1 0.0347(10) 0.0411(11) 0.0516(13) 0.0029(9) 0.0066(9) 0.0033(8)
N2 0.0417(10) 0.0364(11) 0.0574(14) 0.0082(9) 0.0062(9) -0.0020(8)
C7 0.0362(11) 0.0341(11) 0.0490(14) 0.0035(10) 0.0084(10) 0.0026(9)
C8 0.0497(14) 0.0360(12) 0.0522(16) 0.0030(11) 0.0155(12) 0.0031(10)
C21 0.0377(11) 0.0336(12) 0.0494(14) 0.0061(10) 0.0046(10) 0.0014(9)
C6 0.0430(12) 0.0457(14) 0.0433(14) -0.0046(11) 0.0063(10) -0.0068(10)
C22 0.0396(12) 0.0433(13) 0.0472(15) -0.0009(11) 0.0022(10) -0.0015(10)
C20 0.0447(13) 0.0448(14) 0.0471(15) -0.0058(11) 0.0098(11) -0.0082(10)
C15 0.0393(12) 0.0488(14) 0.0494(15) -0.0027(12) 0.0074(11) -0.0033(11)
C1 0.0483(13) 0.0432(14) 0.0420(14) -0.0015(11) 0.0057(11) -0.0106(11)
C2 0.0668(17) 0.0461(15) 0.0546(17) -0.0021(13) 0.0063(13) -0.0161(13)
C9 0.0534(15) 0.0489(15) 0.0649(18) -0.0001(13) 0.0217(13) 0.0016(12)
C23 0.0486(14) 0.0565(16) 0.0502(16) 0.0021(13) 0.0043(12) -0.0067(12)
C16 0.0407(13) 0.0716(19) 0.0617(18) -0.0102(15) 0.0123(12) -0.0012(13)
C13 0.0600(16) 0.0579(17) 0.0518(17) -0.0048(13) 0.0078(13) -0.0046(13)
C19 0.0653(18) 0.0476(15) 0.0610(18) 0.0002(13) 0.0163(14) -0.0120(13)
C14 0.0429(14) 0.0507(15) 0.0734(19) 0.0053(14) 0.0029(13) 0.0096(12)
C28 0.0545(15) 0.0404(14) 0.074(2) 0.0129(13) 0.0065(14) 0.0025(11)
C5 0.0411(13) 0.0629(18) 0.0656(19) -0.0108(15) 0.0117(12) -0.0084(12)
C18 0.070(2) 0.066(2) 0.081(2) -0.0136(17) 0.0354(18) -0.0263(16)
C27 0.0619(17) 0.0577(17) 0.0587(18) -0.0055(14) 0.0021(14) -0.0140(14)
C3 0.071(2) 0.066(2) 0.071(2) -0.0063(17) 0.0188(16) -0.0333(17)
C17 0.0460(15) 0.078(2) 0.081(2) -0.0160(18) 0.0241(15) -0.0165(15)
C10 0.083(2) 0.0608(19) 0.081(2) 0.0121(17) 0.0444(19) 0.0156(16)
C4 0.0507(16) 0.080(2) 0.081(2) -0.0145(18) 0.0195(16) -0.0215(16)
C24 0.0626(18) 0.090(2) 0.0488(17) -0.0074(16) 0.0137(14) -0.0132(16)
C12 0.088(2) 0.072(2) 0.0506(18) -0.0040(16) 0.0115(16) 0.0108(17)
C25 0.092(2) 0.098(3) 0.0541(19) -0.0173(19) 0.0146(18) -0.021(2)
C11 0.105(3) 0.076(2) 0.058(2) -0.0012(18) 0.0290(19) 0.018(2)
C26 0.089(2) 0.072(2) 0.067(2) -0.0207(18) 0.0057(18) -0.0125(18)

loop_
_atom_type_symbol
_atom_type_description
_atom_type_scat_dispersion_real
_atom_type_scat_dispersion_imag
_atom_type_scat_source
C C 0.0033 0.0016 'International Tables Vol C Tables 4.2.6.8 and 6.1.1.4'
H H 0.0000 0.0000 'International Tables Vol C Tables 4.2.6.8 and 6.1.1.4'
N N 0.0061 0.0033 'International Tables Vol C Tables 4.2.6.8 and 6.1.1.4'
S S 0.1246 0.1234 'International Tables Vol C Tables 4.2.6.8 and 6.1.1.4'

loop_
_geom_angle_atom_site_label_1
_geom_angle_atom_site_label_2
_geom_angle_atom_site_label_3
_geom_angle
_geom_angle_site_symmetry_1
_geom_angle_site_symmetry_3
_geom_angle_publ_flag
C1 S1 C7 93.19(11) . . ?
C15 S2 C21 92.99(11) . . ?
C6 N1 C14 118.6(2) . . ?
C6 N1 C7 116.61(19) . . ?
C14 N1 C7 122.4(2) . . ?
C20 N2 C28 117.9(2) . . ?
C20 N2 C21 116.61(19) . . ?
C28 N2 C21 122.2(2) . . ?
N1 C7 C8 109.9(2) . . ?
N1 C7 C21 111.39(18) . . ?
C8 C7 C21 114.87(19) . . ?
N1 C7 S1 103.60(15) . . ?
C8 C7 S1 108.67(16) . . ?
C21 C7 S1 107.74(15) . . ?
C9 C8 C13 109.0(2) . . ?
C9 C8 C7 115.4(2) . . ?
C13 C8 C7 110.5(2) . . ?
N2 C21 C22 110.94(19) . . ?
N2 C21 C7 111.4(2) . . ?
C22 C21 C7 113.42(18) . . ?
N2 C21 S2 103.83(14) . . ?
C22 C21 S2 108.88(16) . . ?
C7 C21 S2 107.87(15) . . ?
N1 C6 C1 114.7(2) . . ?
N1 C6 C5 126.4(2) . . ?
C1 C6 C5 118.9(2) . . ?
C23 C22 C27 107.7(2) . . ?
C23 C22 C21 116.8(2) . . ?
C27 C22 C21 111.8(2) . . ?
N2 C20 C15 114.7(2) . . ?
N2 C20 C19 125.7(2) . . ?
C15 C20 C19 119.6(2) . . ?
C16 C15 C20 120.9(2) . . ?
C16 C15 S2 127.4(2) . . ?
C20 C15 S2 111.72(18) . . ?
C2 C1 C6 121.3(2) . . ?
C2 C1 S1 127.0(2) . . ?
C6 C1 S1 111.69(18) . . ?
C1 C2 C3 119.3(3) . . ?
C10 C9 C8 111.4(3) . . ?
C24 C23 C22 111.1(2) . . ?
C15 C16 C17 119.2(3) . . ?
C12 C13 C8 112.8(3) . . ?
C18 C19 C20 118.6(3) . . ?
C4 C5 C6 119.1(3) . . ?
C17 C18 C19 121.4(3) . . ?
C26 C27 C22 111.3(2) . . ?
C4 C3 C2 119.8(3) . . ?
C18 C17 C16 120.2(3) . . ?
C11 C10 C9 112.4(3) . . ?
C3 C4 C5 121.5(3) . . ?
C25 C24 C23 112.4(3) . . ?
C11 C12 C13 111.1(3) . . ?
C26 C25 C24 110.9(3) . . ?
C12 C11 C10 110.0(3) . . ?
C25 C26 C27 112.4(3) . . ?

loop_
_geom_bond_atom_site_label_1
_geom_bond_atom_site_label_2
_geom_bond_distance
_geom_bond_site_symmetry_2
_geom_bond_publ_flag
S1 C1 1.746(3) . ?
S1 C7 1.868(2) . ?
S2 C15 1.749(3) . ?
S2 C21 1.871(2) . ?
N1 C6 1.381(3) . ?
N1 C14 1.450(3) . ?
N1 C7 1.478(3) . ?
N2 C20 1.384(3) . ?
N2 C28 1.450(3) . ?
N2 C21 1.474(3) . ?
C7 C8 1.562(4) . ?
C7 C21 1.622(3) . ?
C8 C9 1.535(3) . ?
C8 C13 1.541(4) . ?
C21 C22 1.561(4) . ?
C6 C1 1.392(3) . ?
C6 C5 1.397(3) . ?
C22 C23 1.533(4) . ?
C22 C27 1.535(4) . ?
C20 C15 1.393(4) . ?
C20 C19 1.394(4) . ?
C15 C16 1.381(3) . ?
C1 C2 1.378(3) . ?
C2 C3 1.387(4) . ?
C9 C10 1.528(4) . ?
C23 C24 1.519(4) . ?
C16 C17 1.388(4) . ?
C13 C12 1.514(4) . ?
C19 C18 1.394(4) . ?
C5 C4 1.384(4) . ?
C18 C17 1.366(5) . ?
C27 C26 1.528(5) . ?
C3 C4 1.369(5) . ?
C10 C11 1.522(5) . ?
C24 C25 1.516(4) . ?
C12 C11 1.514(5) . ?
C25 C26 1.512(5) . ?
